data_2006869
loop_
_publ_author_name
'Bolte, Michael'

_publ_section_title
;
 1-Benzoyl-5-hydroxy-2,4-diphenyl-5-propionyloxy-3-imidazoline
;
_journal_issue 12
_journal_name_full 'Acta Crystallographica Section C'
_journal_page_first IUC9700027
_journal_paper_doi 10.1107/S0108270197099290
_journal_volume 53
_journal_year 1997
_chemical_formula_sum 'C25 H22 N2 O4'
_chemical_formula_weight 414.45
_chemical_name_systematic
;
1-Benzoyl-2,4-diphenyl-5-hydroxy-5-propionyl-3-imidazoline
;
_space_group_IT_number 4
_symmetry_cell_setting monoclinic
_symmetry_space_group_name_Hall 'P 2yb'
_symmetry_space_group_name_H-M 'P 1 21 1'
_audit_creation_method SHELXL
_cell_angle_alpha 90
_cell_angle_beta 91.1970(10)
_cell_angle_gamma 90
_cell_formula_units_Z 2
_cell_length_a 6.04100(10)
_cell_length_b 9.93540(10)
_cell_length_c 18.3966(3)
_cell_measurement_reflns_used 8129
_cell_measurement_temperature 293
_cell_measurement_theta_max 25.00
_cell_measurement_theta_min 2.00
_cell_volume 1103.92(3)
_computing_cell_refinement 'Siemens SMART'
_computing_data_collection 'Siemens SMART'
_computing_data_reduction 'Siemens SAINT'
_computing_molecular_graphics 'XP (Siemens XTL-Plus)'
_computing_structure_refinement 'SHELXL-96 (Sheldrick, 1996b)'
_computing_structure_solution 'SHELXS-96 (Sheldrick, 1990)'
_diffrn_ambient_temperature 293
_diffrn_measurement_device 'Siemens CCD three circle diffractometer'
_diffrn_measurement_method \w
_diffrn_radiation_monochromator 'highly oriented graphite crystal'
_diffrn_radiation_source 'fine-focus sealed tube'
_diffrn_radiation_type MoK\a
_diffrn_radiation_wavelength 0.71073
_diffrn_reflns_av_R_equivalents 0.0293
_diffrn_reflns_av_sigmaI/netI 0.0293
_diffrn_reflns_limit_h_max 7
_diffrn_reflns_limit_h_min -7
_diffrn_reflns_limit_k_max 12
_diffrn_reflns_limit_k_min -11
_diffrn_reflns_limit_l_max 21
_diffrn_reflns_limit_l_min -21
_diffrn_reflns_number 12467
_diffrn_reflns_theta_max 26.25
_diffrn_reflns_theta_min 2.21
_diffrn_standards_decay_% 0.0
_diffrn_standards_interval_time 540
_diffrn_standards_number 236
_exptl_absorpt_coefficient_mu 0.085
_exptl_absorpt_correction_T_max 1.0000
_exptl_absorpt_correction_T_min 0.8811
_exptl_absorpt_correction_type empirical
_exptl_absorpt_process_details 'SADABS (Sheldrick,1996a)'
_exptl_crystal_colour colourless
_exptl_crystal_density_diffrn 1.247
_exptl_crystal_description block
_exptl_crystal_F_000 436
_exptl_crystal_size_max 0.60
_exptl_crystal_size_mid 0.40
_exptl_crystal_size_min 0.30
_refine_diff_density_max 0.168
_refine_diff_density_min -0.190
_refine_ls_abs_structure_details 'Flack H D (1983), Acta Cryst. A39, 876-881'
_refine_ls_abs_structure_Flack 1.9(11)
_refine_ls_extinction_method none
_refine_ls_goodness_of_fit_all 1.115
_refine_ls_goodness_of_fit_obs 1.148
_refine_ls_matrix_type full
_refine_ls_number_parameters 281
_refine_ls_number_reflns 3929
_refine_ls_number_restraints 1
_refine_ls_restrained_S_all 1.115
_refine_ls_restrained_S_obs 1.148
_refine_ls_R_factor_all 0.0542
_refine_ls_R_factor_obs .0442
_refine_ls_shift/esd_max 0.000
_refine_ls_shift/esd_mean 0.000
_refine_ls_structure_factor_coef Fsqd
_refine_ls_weighting_details ' w=1/[\s^2^(Fo^2^)+(0.0615P)^2^+0.0522P] where P=(Fo^2^+2Fc^2^)/3'
_refine_ls_weighting_scheme calc
_refine_ls_wR_factor_all 0.1092
_refine_ls_wR_factor_obs .1039
_reflns_number_observed 3388
_reflns_number_total 3929
_reflns_observed_criterion >2sigma(I)
_cod_data_source_file qa0016.cif
_cod_data_source_block schue9
_cod_original_sg_symbol_H-M 'P 21'
_cod_database_code 2006869
_cod_database_fobs_code 2006869

loop_
_symmetry_equiv_pos_as_xyz
'x, y, z'
'-x, y+1/2, -z'

loop_
_atom_site_aniso_label
_atom_site_aniso_U_11
_atom_site_aniso_U_22
_atom_site_aniso_U_33
_atom_site_aniso_U_12
_atom_site_aniso_U_13
_atom_site_aniso_U_23
N1 .0281(8) .0450(10) .0479(9) -.0012(7) .0011(7) .0022(8)
C2 .0315(10) .0391(11) .0404(11) .0011(8) .0031(8) -.0043(9)
C3 .0274(9) .0424(11) .0398(10) -.0024(8) .0031(7) .0011(9)
N4 .0271(8) .0449(10) .0425(9) -.0063(7) -.0023(7) -.0003(8)
C5 .0237(9) .0490(12) .0448(11) -.0064(8) .0021(8) -.0007(9)
C21 .0410(11) .0455(12) .0463(11) .0051(9) .0052(9) -.0003(10)
C22 .0540(14) .0776(17) .0568(14) .0000(13) -.0050(11) .0111(14)
C23 .081(2) .113(3) .0569(16) .013(2) -.0044(15) .0209(18)
C24 .099(2) .095(3) .0618(17) .031(2) .0185(17) .0276(17)
C25 .080(2) .076(2) .0766(19) .0012(16) .0319(16) .0253(16)
C26 .0514(13) .0592(15) .0673(15) -.0042(12) .0123(11) .0090(13)
O3 .0254(7) .0595(10) .0515(8) -.0017(7) .0040(6) -.0100(7)
C31 .0431(12) .0471(12) .0450(12) -.0047(10) .0045(9) -.0020(10)
O31 .0524(9) .0678(11) .0819(12) -.0312(9) .0120(8) -.0136(9)
O32 .0544(9) .0505(9) .0630(10) -.0073(7) .0127(8) -.0130(8)
C33 .090(2) .0572(16) .0670(17) -.0013(14) .0057(14) -.0184(14)
C34 .133(3) .091(3) .112(3) .010(2) .039(2) -.039(2)
C41 .0383(11) .0474(12) .0426(11) .0005(9) -.0001(8) -.0054(10)
O41 .0314(8) .0737(11) .0611(9) -.0082(7) -.0071(6) -.0011(8)
C42 .0493(13) .0617(15) .0440(12) -.0108(11) -.0086(10) .0030(11)
C43 .0588(16) .119(3) .0464(14) -.0154(16) .0052(12) .0013(15)
C44 .089(2) .196(5) .0513(18) -.058(3) .0103(16) .008(2)
C45 .163(4) .161(5) .061(2) -.091(4) -.022(3) .040(3)
C46 .162(4) .111(3) .086(2) -.030(3) -.030(3) .046(2)
C47 .094(2) .076(2) .0696(17) -.0013(17) -.0185(15) .0172(16)
C51 .0319(10) .0474(13) .0493(12) -.0045(9) -.0052(9) .0047(10)
C52 .0456(13) .0569(15) .0739(16) -.0052(11) .0050(11) -.0106(13)
C53 .0643(17) .0597(17) .103(2) .0054(14) -.0011(15) -.0193(15)
C54 .078(2) .0450(16) .128(3) -.0031(14) -.0195(18) -.0136(17)
C55 .0622(18) .0549(17) .139(3) -.0234(15) -.0025(18) .0025(18)
C56 .0410(12) .0535(15) .100(2) -.0091(11) .0085(12) .0060(14)

loop_
_atom_site_label
_atom_site_fract_x
_atom_site_fract_y
_atom_site_fract_z
_atom_site_U_iso_or_equiv
_atom_site_thermal_displace_type
_atom_site_calc_flag
_atom_site_refinement_flags
_atom_site_occupancy
_atom_site_disorder_group
_atom_site_type_symbol
N1 .8633(3) .49008(17) .31439(9) .0403(4) Uani d . 1 . N
C2 .7007(3) .4177(2) .33472(10) .0370(4) Uani d . 1 . C
C3 .4916(3) .4337(2) .28633(10) .0365(4) Uani d . 1 . C
N4 .5765(2) .52754(17) .23182(9) .0382(4) Uani d . 1 . N
C5 .8021(3) .5745(2) .25268(11) .0392(5) Uani d . 1 . C
H5 .9034 .5585 .2127 .047 Uiso calc R 1 . H
C21 .7109(3) .3333(2) .40017(11) .0442(5) Uani d . 1 . C
C22 .9014(4) .3348(3) .44423(14) .0629(7) Uani d . 1 . C
H22 1.0206 .3885 .4315 .075 Uiso calc R 1 . H
C23 .9149(5) .2581(4) .50597(15) .0836(9) Uani d . 1 . C
H23 1.0437 .2599 .5345 .100 Uiso calc R 1 . H
C24 .7418(6) .1789(4) .52630(17) .0851(10) Uani d . 1 . C
H24 .7528 .1277 .5685 .102 Uiso calc R 1 . H
C25 .5514(5) .1754(3) .48406(16) .0773(9) Uani d . 1 . C
H25 .4339 .1210 .4976 .093 Uiso calc R 1 . H
C26 .5336(4) .2526(3) .42135(14) .0592(6) Uani d . 1 . C
H26 .4037 .2507 .3933 .071 Uiso calc R 1 . H
O3 .3254(2) .48879(15) .32848(7) .0454(4) Uani d . 1 . O
H3 .2040 .4677 .3112 .055 Uiso calc R 1 . H
C31 .4208(4) .3015(2) .25006(11) .0450(5) Uani d . 1 . C
O31 .2492(3) .24421(19) .26057(10) .0672(5) Uani d . 1 . O
O32 .5820(3) .25731(17) .20823(9) .0558(4) Uani d . 1 . O
C33 .5564(5) .1289(3) .17305(16) .0713(8) Uani d . 1 . C
H33A .4274 .1292 .1408 .086 Uiso calc R 1 . H
H33B .5388 .0582 .2088 .086 Uiso calc R 1 . H
C34 .7612(7) .1070(4) .1311(2) .1113(13) Uani d . 1 . C
H34A .7522 .0219 .1066 .167 Uiso calc R 1 . H
H34B .8874 .1073 .1637 .167 Uiso calc R 1 . H
H34C .7763 .1777 .0960 .167 Uiso calc R 1 . H
C41 .4577(3) .5549(2) .17016(11) .0428(5) Uani d . 1 . C
O41 .2682(2) .50924(18) .16202(8) .0555(4) Uani d . 1 . O
C42 .5573(4) .6394(3) .11259(12) .0518(6) Uani d . 1 . C
C43 .7589(4) .6063(4) .08145(13) .0745(9) Uani d . 1 . C
H43 .8424 .5342 .0989 .089 Uiso calc R 1 . H
C44 .8323(6) .6834(6) .02379(17) .1120(17) Uani d . 1 . C
H44 .9670 .6624 .0030 .134 Uiso calc R 1 . H
C45 .7121(10) .7893(6) -.0033(2) .129(2) Uani d . 1 . C
H45 .7631 .8386 -.0425 .154 Uiso calc R 1 . H
C46 .5153(10) .8219(5) .0282(2) .1201(16) Uani d . 1 . C
H46 .4343 .8955 .0112 .144 Uiso calc R 1 . H
C47 .4370(6) .7458(3) .08492(16) .0801(9) Uani d . 1 . C
H47 .3009 .7668 .1047 .096 Uiso calc R 1 . H
C51 .8148(3) .7202(2) .27594(11) .0430(5) Uani d . 1 . C
C52 .6503(4) .7803(3) .31597(14) .0587(6) Uani d . 1 . C
H52 .5207 .7331 .3250 .070 Uiso calc R 1 . H
C53 .6760(5) .9084(3) .34248(19) .0759(8) Uani d . 1 . C
H53 .5639 .9470 .3694 .091 Uiso calc R 1 . H
C54 .8637(5) .9798(3) .3299(2) .0839(9) Uani d . 1 . C
H54 .8803 1.0666 .3482 .101 Uiso calc R 1 . H
C55 1.0275(5) .9227(3) .2901(2) .0853(10) Uani d . 1 . C
H55 1.1552 .9715 .2808 .102 Uiso calc R 1 . H
C56 1.0056(4) .7939(3) .26362(17) .0649(7) Uani d . 1 . C
H56 1.1194 .7559 .2373 .078 Uiso calc R 1 . H

loop_
_atom_type_symbol
_atom_type_description
_atom_type_scat_dispersion_real
_atom_type_scat_dispersion_imag
_atom_type_scat_source
C C 0.0033 0.0016 'International Tables Vol C Tables 4.2.6.8 and 6.1.1.4'
H H 0.0000 0.0000 'International Tables Vol C Tables 4.2.6.8 and 6.1.1.4'
N N 0.0061 0.0033 'International Tables Vol C Tables 4.2.6.8 and 6.1.1.4'
O O 0.0106 0.0060 'International Tables Vol C Tables 4.2.6.8 and 6.1.1.4'

loop_
_geom_angle_atom_site_label_1
_geom_angle_atom_site_label_2
_geom_angle_atom_site_label_3
_geom_angle
C2 N1 C5 111.62(16)
N1 C2 C21 122.83(18)
N1 C2 C3 113.50(17)
C21 C2 C3 123.60(16)
O3 C3 N4 113.33(16)
O3 C3 C31 112.44(15)
N4 C3 C31 110.22(15)
O3 C3 C2 108.13(15)
N4 C3 C2 99.58(14)
C31 C3 C2 112.48(16)
C41 N4 C3 120.76(16)
C41 N4 C5 128.33(17)
C3 N4 C5 110.79(15)
N1 C5 N4 103.76(15)
N1 C5 C51 108.73(16)
N4 C5 C51 114.57(16)
C22 C21 C26 118.1(2)
C22 C21 C2 119.37(19)
C26 C21 C2 122.47(19)
C23 C22 C21 120.7(3)
C24 C23 C22 121.0(3)
C23 C24 C25 119.7(3)
C24 C25 C26 120.3(3)
C25 C26 C21 120.1(2)
O31 C31 O32 125.6(2)
O31 C31 C3 124.78(19)
O32 C31 C3 109.54(17)
C31 O32 C33 118.74(19)
O32 C33 C34 106.3(2)
O41 C41 N4 119.97(19)
O41 C41 C42 120.49(19)
N4 C41 C42 119.53(18)
C47 C42 C43 119.2(3)
C47 C42 C41 118.6(2)
C43 C42 C41 121.9(2)
C44 C43 C42 118.6(4)
C45 C44 C43 121.8(4)
C44 C45 C46 119.1(3)
C45 C46 C47 120.2(4)
C42 C47 C46 121.0(4)
C52 C51 C56 117.9(2)
C52 C51 C5 122.04(19)
C56 C51 C5 119.8(2)
C53 C52 C51 120.8(2)
C54 C53 C52 120.8(3)
C53 C54 C55 119.3(3)
C54 C55 C56 120.7(3)
C55 C56 C51 120.5(3)

loop_
_geom_bond_atom_site_label_1
_geom_bond_atom_site_label_2
_geom_bond_site_symmetry_2
_geom_bond_distance
_geom_bond_publ_flag
N1 C2 . 1.279(2) ?
N1 C5 . 1.453(3) ?
C2 C21 . 1.467(3) ?
C2 C3 . 1.538(3) ?
C3 O3 . 1.394(2) ?
C3 N4 . 1.470(3) ?
C3 C31 . 1.530(3) ?
N4 C41 . 1.357(3) ?
N4 C5 . 1.483(2) ?
C5 C51 . 1.511(3) ?
C21 C22 . 1.394(3) ?
C21 C26 . 1.400(3) ?
C22 C23 . 1.369(4) ?
C23 C24 . 1.367(5) ?
C24 C25 . 1.375(5) ?
C25 C26 . 1.388(4) ?
C31 O31 . 1.202(3) ?
C31 O32 . 1.328(2) ?
O32 C33 . 1.438(3) ?
C33 C34 . 1.488(4) ?
C41 O41 . 1.238(2) ?
C41 C42 . 1.488(3) ?
C42 C47 . 1.374(4) ?
C42 C43 . 1.396(4) ?
C43 C44 . 1.389(5) ?
C44 C45 . 1.366(7) ?
C45 C46 . 1.372(7) ?
C46 C47 . 1.381(5) ?
C51 C52 . 1.384(3) ?
C51 C56 . 1.388(3) ?
C52 C53 . 1.371(4) ?
C53 C54 . 1.362(4) ?
C54 C55 . 1.366(4) ?
C55 C56 . 1.374(4) ?

loop_
_geom_torsion_atom_site_label_1
_geom_torsion_atom_site_label_2
_geom_torsion_atom_site_label_3
_geom_torsion_atom_site_label_4
_geom_torsion
C5 N1 C2 C21 -173.79(18)
C5 N1 C2 C3 3.2(2)
N1 C2 C3 O3 -116.15(18)
C21 C2 C3 O3 60.8(2)
N1 C2 C3 N4 2.4(2)
C21 C2 C3 N4 179.36(17)
N1 C2 C3 C31 119.09(19)
C21 C2 C3 C31 -63.9(2)
O3 C3 N4 C41 -76.0(2)
C31 C3 N4 C41 51.0(2)
C2 C3 N4 C41 169.39(16)
O3 C3 N4 C5 107.68(17)
C31 C3 N4 C5 -125.32(17)
C2 C3 N4 C5 -6.93(19)
C2 N1 C5 N4 -7.3(2)
C2 N1 C5 C51 115.02(18)
C41 N4 C5 N1 -167.05(18)
C3 N4 C5 N1 8.9(2)
C41 N4 C5 C51 74.5(3)
C3 N4 C5 C51 -109.49(19)
N1 C2 C21 C22 2.6(3)
C3 C2 C21 C22 -174.1(2)
N1 C2 C21 C26 -178.9(2)
C3 C2 C21 C26 4.4(3)
C26 C21 C22 C23 0.8(4)
C2 C21 C22 C23 179.4(3)
C21 C22 C23 C24 -0.5(5)
C22 C23 C24 C25 0.4(5)
C23 C24 C25 C26 -0.5(5)
C24 C25 C26 C21 0.8(4)
C22 C21 C26 C25 -0.9(4)
C2 C21 C26 C25 -179.5(2)
O3 C3 C31 O31 -5.7(3)
N4 C3 C31 O31 -133.2(2)
C2 C3 C31 O31 116.7(2)
O3 C3 C31 O32 177.21(17)
N4 C3 C31 O32 49.7(2)
C2 C3 C31 O32 -60.4(2)
O31 C31 O32 C33 -1.6(3)
C3 C31 O32 C33 175.5(2)
C31 O32 C33 C34 -179.6(3)
C3 N4 C41 O41 5.9(3)
C5 N4 C41 O41 -178.52(19)
C3 N4 C41 C42 -173.88(19)
C5 N4 C41 C42 1.7(3)
O41 C41 C42 C47 50.0(3)
N4 C41 C42 C47 -130.3(2)
O41 C41 C42 C43 -124.0(2)
N4 C41 C42 C43 55.8(3)
C47 C42 C43 C44 0.7(4)
C41 C42 C43 C44 174.6(3)
C42 C43 C44 C45 -0.5(5)
C43 C44 C45 C46 1.2(6)
C44 C45 C46 C47 -2.0(6)
C43 C42 C47 C46 -1.6(4)
C41 C42 C47 C46 -175.7(3)
C45 C46 C47 C42 2.3(6)
N1 C5 C51 C52 -78.3(2)
N4 C5 C51 C52 37.3(3)
N1 C5 C51 C56 95.2(2)
N4 C5 C51 C56 -149.3(2)
C56 C51 C52 C53 0.0(4)
C5 C51 C52 C53 173.5(2)
C51 C52 C53 C54 0.2(5)
C52 C53 C54 C55 0.2(5)
C53 C54 C55 C56 -0.8(5)
C54 C55 C56 C51 1.0(5)
C52 C51 C56 C55 -0.6(4)
C5 C51 C56 C55 -174.2(3)

loop_
_cod_related_entry_id
_cod_related_entry_database
_cod_related_entry_code
1 ChemSpider 21186150
